data_2233174
loop_
_publ_author_name
'Fun, Hoong-Kun'
'Ooi, Chin Wei'
'Chandrakantha, B.'
'Isloor, Arun M.'
'Shetty, Prakash'

_publ_section_title
;
 4-(4-Bromophenyl)-1-(2,6-difluorobenzyl)-3-(3,4,5-trimethoxyphenyl)-1<i>H</i>-1,2,4-triazole-5(4<i>H</i>)-thione
;
_journal_coeditor_code HB6551
_journal_issue 1
_journal_name_full 'Acta Crystallographica Section E'
_journal_page_first o89
_journal_paper_doi 10.1107/S1600536811052330
_journal_volume 68
_journal_year 2012
_chemical_formula_iupac 'C24 H20 Br F2 N3 O3 S'
_chemical_formula_moiety 'C24 H20 Br F2 N3 O3 S'
_chemical_formula_sum 'C24 H20 Br F2 N3 O3 S'
_chemical_formula_weight 548.40
_chemical_name_systematic
;
4-(4-Bromophenyl)-1-(2,6-difluorobenzyl)-3-(3,4,5-trimethoxyphenyl)-1<i>H</i>-
1,2,4-triazole-5(4<i>H</i>)-thione
;
_space_group_IT_number 15
_symmetry_cell_setting monoclinic
_symmetry_space_group_name_Hall '-C 2yc'
_symmetry_space_group_name_H-M 'C 1 2/c 1'
_atom_sites_solution_hydrogens geom
_atom_sites_solution_primary direct
_atom_sites_solution_secondary difmap
_audit_creation_method SHELXL-97
_cell_angle_alpha 90.00
_cell_angle_beta 102.955(2)
_cell_angle_gamma 90.00
_cell_formula_units_Z 8
_cell_length_a 17.6694(18)
_cell_length_b 15.5299(16)
_cell_length_c 18.0855(19)
_cell_measurement_reflns_used 3384
_cell_measurement_temperature 296(2)
_cell_measurement_theta_max 22.81
_cell_measurement_theta_min 2.31
_cell_volume 4836.4(9)
_computing_cell_refinement 'SAINT (Bruker, 2009)'
_computing_data_collection 'APEX2 (Bruker, 2009)'
_computing_data_reduction 'SAINT (Bruker, 2009)'
_computing_molecular_graphics 'SHELXTL (Sheldrick, 2008)'
_computing_publication_material 'SHELXTL (Sheldrick, 2008) and PLATON (Spek, 2009)'
_computing_structure_refinement 'SHELXTL (Sheldrick, 2008)'
_computing_structure_solution 'SHELXTL (Sheldrick, 2008)'
_diffrn_ambient_temperature 296
_diffrn_measured_fraction_theta_full 0.991
_diffrn_measured_fraction_theta_max 0.991
_diffrn_measurement_device_type 'Bruker APEX DUO CCD'
_diffrn_measurement_method '\f and \w scans'
_diffrn_radiation_monochromator graphite
_diffrn_radiation_source 'fine-focus sealed tube'
_diffrn_radiation_type MoK\a
_diffrn_radiation_wavelength 0.71073
_diffrn_reflns_av_R_equivalents 0.0405
_diffrn_reflns_av_sigmaI/netI 0.0565
_diffrn_reflns_limit_h_max 24
_diffrn_reflns_limit_h_min -23
_diffrn_reflns_limit_k_max 20
_diffrn_reflns_limit_k_min -21
_diffrn_reflns_limit_l_max 25
_diffrn_reflns_limit_l_min -25
_diffrn_reflns_number 20567
_diffrn_reflns_theta_full 30.09
_diffrn_reflns_theta_max 30.09
_diffrn_reflns_theta_min 1.77
_diffrn_standards_number 0
_exptl_absorpt_coefficient_mu 1.833
_exptl_absorpt_correction_T_max 0.7028
_exptl_absorpt_correction_T_min 0.3905
_exptl_absorpt_correction_type multi-scan
_exptl_absorpt_process_details '(<i>SADABS</i>; Bruker, 2009)'
_exptl_crystal_colour colourless
_exptl_crystal_density_diffrn 1.506
_exptl_crystal_density_method 'not measured'
_exptl_crystal_description Block
_exptl_crystal_F_000 2224
_exptl_crystal_size_max 0.63
_exptl_crystal_size_mid 0.34
_exptl_crystal_size_min 0.21
_refine_diff_density_max 0.298
_refine_diff_density_min -0.436
_refine_ls_extinction_method none
_refine_ls_goodness_of_fit_ref 0.999
_refine_ls_hydrogen_treatment constr
_refine_ls_matrix_type full
_refine_ls_number_parameters 310
_refine_ls_number_reflns 7051
_refine_ls_number_restraints 0
_refine_ls_restrained_S_all 0.999
_refine_ls_R_factor_all 0.1213
_refine_ls_R_factor_gt 0.0481
_refine_ls_shift/su_max 0.000
_refine_ls_shift/su_mean 0.000
_refine_ls_structure_factor_coef Fsqd
_refine_ls_weighting_details 'calc w=1/[\s^2^(Fo^2^)+(0.0774P)^2^] where P=(Fo^2^+2Fc^2^)/3'
_refine_ls_weighting_scheme calc
_refine_ls_wR_factor_gt 0.1273
_refine_ls_wR_factor_ref 0.1575
_reflns_number_gt 3435
_reflns_number_total 7051
_reflns_threshold_expression I>2\s(I)
_cod_data_source_file hb6551.cif
_cod_data_source_block I
_cod_original_sg_symbol_H-M 'C 2/c'
_cod_database_code 2233174
_cod_database_fobs_code 2233174

loop_
_symmetry_equiv_pos_as_xyz
'x, y, z'
'-x, y, -z+1/2'
'x+1/2, y+1/2, z'
'-x+1/2, y+1/2, -z+1/2'
'-x, -y, -z'
'x, -y, z-1/2'
'-x+1/2, -y+1/2, -z'
'x+1/2, -y+1/2, z-1/2'

loop_
_atom_site_type_symbol
_atom_site_label
_atom_site_fract_x
_atom_site_fract_y
_atom_site_fract_z
_atom_site_U_iso_or_equiv
_atom_site_adp_type
_atom_site_calc_flag
_atom_site_refinement_flags
_atom_site_occupancy
_atom_site_symmetry_multiplicity
Br Br1 0.20988(3) 0.55993(2) 0.21898(3) 0.1130(2) Uani d . 1 1
S S1 0.42133(3) 0.87749(5) 0.42274(5) 0.0673(2) Uani d . 1 1
F F1 0.32718(17) 1.22282(19) 0.4955(2) 0.1545(12) Uani d . 1 1
F F2 0.42211(15) 0.98693(17) 0.64170(17) 0.1319(10) Uani d . 1 1
O O1 -0.02973(10) 0.76975(11) 0.37056(14) 0.0706(6) Uani d . 1 1
O O2 -0.11356(9) 0.91409(13) 0.34642(12) 0.0649(5) Uani d . 1 1
O O3 -0.04768(11) 1.06802(12) 0.37062(18) 0.0906(8) Uani d . 1 1
N N1 0.26407(10) 0.88186(13) 0.41197(11) 0.0444(5) Uani d . 1 1
N N2 0.24694(11) 1.00640(14) 0.46509(13) 0.0564(6) Uani d . 1 1
N N3 0.32475(11) 0.99013(14) 0.46984(13) 0.0557(6) Uani d . 1 1
C C1 0.09112(12) 0.85034(16) 0.40263(15) 0.0498(6) Uani d . 1 1
H H1A 0.1210 0.8005 0.4104 0.060 Uiso calc R 1 1
C C2 0.01028(13) 0.84511(16) 0.38229(15) 0.0520(6) Uani d . 1 1
C C3 -0.03423(13) 0.91950(17) 0.37176(16) 0.0536(6) Uani d . 1 1
C C4 0.00131(13) 0.99918(17) 0.38142(18) 0.0609(7) Uani d . 1 1
C C5 0.08213(14) 1.00515(17) 0.40030(18) 0.0599(7) Uani d . 1 1
H H5A 0.1062 1.0588 0.4056 0.072 Uiso calc R 1 1
C C6 0.12633(13) 0.93048(15) 0.41108(15) 0.0492(6) Uani d . 1 1
C C7 0.21156(13) 0.94011(15) 0.43001(15) 0.0487(6) Uani d . 1 1
C C8 0.33770(12) 0.91620(17) 0.43633(14) 0.0493(6) Uani d . 1 1
C C9 0.24939(12) 0.80534(15) 0.36716(13) 0.0428(5) Uani d . 1 1
C C10 0.27705(15) 0.72710(18) 0.39855(16) 0.0595(7) Uani d . 1 1
H H10A 0.3036 0.7241 0.4491 0.071 Uiso calc R 1 1
C C11 0.26513(18) 0.65378(18) 0.35485(18) 0.0694(8) Uani d . 1 1
H H11A 0.2838 0.6010 0.3754 0.083 Uiso calc R 1 1
C C12 0.22515(15) 0.65947(17) 0.28023(16) 0.0577(7) Uani d . 1 1
C C13 0.19658(14) 0.73658(17) 0.24914(15) 0.0544(6) Uani d . 1 1
H H13A 0.1687 0.7391 0.1991 0.065 Uiso calc R 1 1
C C14 0.20950(13) 0.81059(15) 0.29267(13) 0.0468(6) Uani d . 1 1
H H14A 0.1914 0.8634 0.2718 0.056 Uiso calc R 1 1
C C15 0.38362(16) 1.0561(2) 0.49590(19) 0.0726(9) Uani d . 1 1
H H15A 0.3819 1.0975 0.4554 0.087 Uiso calc R 1 1
H H15B 0.4344 1.0292 0.5063 0.087 Uiso calc R 1 1
C C16 0.37404(13) 1.10289(16) 0.56521(15) 0.0505(6) Uani d . 1 1
C C17 0.34767(18) 1.1854(2) 0.5644(2) 0.0794(10) Uani d . 1 1
C C18 0.3428(3) 1.2317(3) 0.6272(5) 0.125(2) Uani d . 1 1
H H18A 0.3239 1.2878 0.6236 0.149 Uiso calc R 1 1
C C19 0.3670(3) 1.1915(4) 0.6960(4) 0.130(2) Uani d . 1 1
H H19A 0.3644 1.2215 0.7399 0.156 Uiso calc R 1 1
C C20 0.3937(2) 1.1119(4) 0.7023(2) 0.1091(15) Uani d . 1 1
H H20A 0.4101 1.0860 0.7495 0.131 Uiso calc R 1 1
C C21 0.39669(18) 1.0688(2) 0.6371(2) 0.0739(9) Uani d . 1 1
C C22 0.01256(18) 0.69298(18) 0.3665(2) 0.0775(9) Uani d . 1 1
H H22A -0.0230 0.6465 0.3499 0.116 Uiso calc R 1 1
H H22B 0.0441 0.6799 0.4158 0.116 Uiso calc R 1 1
H H22C 0.0453 0.7006 0.3312 0.116 Uiso calc R 1 1
C C23 -0.15565(16) 0.9151(2) 0.4041(2) 0.0742(8) Uani d . 1 1
H H23A -0.2103 0.9147 0.3816 0.111 Uiso calc R 1 1
H H23B -0.1428 0.9661 0.4343 0.111 Uiso calc R 1 1
H H23C -0.1425 0.8652 0.4357 0.111 Uiso calc R 1 1
C C24 -0.0154(2) 1.1508(2) 0.3820(4) 0.1291(19) Uani d . 1 1
H H24A -0.0563 1.1929 0.3738 0.194 Uiso calc R 1 1
H H24B 0.0173 1.1606 0.3470 0.194 Uiso calc R 1 1
H H24C 0.0148 1.1557 0.4330 0.194 Uiso calc R 1 1

loop_
_atom_site_aniso_label
_atom_site_aniso_U_11
_atom_site_aniso_U_22
_atom_site_aniso_U_33
_atom_site_aniso_U_12
_atom_site_aniso_U_13
_atom_site_aniso_U_23
Br1 0.1658(5) 0.0668(2) 0.0968(3) 0.0079(2) 0.0091(3) -0.0314(2)
S1 0.0325(3) 0.0908(5) 0.0767(5) 0.0032(3) 0.0079(3) -0.0227(4)
F1 0.127(2) 0.136(2) 0.212(3) 0.0421(17) 0.065(2) 0.094(2)
F2 0.130(2) 0.1086(17) 0.160(2) 0.0429(15) 0.0390(18) 0.0481(17)
O1 0.0405(9) 0.0573(11) 0.1115(17) -0.0094(8) 0.0114(10) -0.0154(11)
O2 0.0308(8) 0.0846(12) 0.0747(13) -0.0053(8) 0.0021(8) -0.0160(11)
O3 0.0420(10) 0.0622(13) 0.159(2) 0.0074(9) 0.0055(13) -0.0095(13)
N1 0.0295(8) 0.0537(11) 0.0469(11) -0.0002(8) 0.0022(8) -0.0066(9)
N2 0.0328(9) 0.0679(13) 0.0687(14) -0.0089(9) 0.0119(10) -0.0213(11)
N3 0.0308(9) 0.0750(14) 0.0608(13) -0.0074(9) 0.0094(9) -0.0233(12)
C1 0.0336(11) 0.0548(14) 0.0599(16) 0.0018(10) 0.0084(11) -0.0019(12)
C2 0.0350(11) 0.0592(15) 0.0600(16) -0.0068(11) 0.0068(11) -0.0103(12)
C3 0.0296(11) 0.0649(15) 0.0623(16) -0.0018(10) 0.0015(11) -0.0110(13)
C4 0.0348(12) 0.0562(15) 0.087(2) 0.0059(11) 0.0041(13) -0.0115(14)
C5 0.0379(12) 0.0535(14) 0.085(2) -0.0026(11) 0.0075(13) -0.0096(14)
C6 0.0303(10) 0.0581(14) 0.0578(15) -0.0025(10) 0.0068(10) -0.0109(12)
C7 0.0326(11) 0.0568(14) 0.0549(15) -0.0021(10) 0.0063(10) -0.0113(12)
C8 0.0308(11) 0.0706(16) 0.0440(13) -0.0032(10) 0.0034(10) -0.0065(12)
C9 0.0314(10) 0.0508(13) 0.0445(13) 0.0033(9) 0.0050(10) -0.0043(11)
C10 0.0605(15) 0.0619(16) 0.0481(15) 0.0093(13) -0.0046(12) 0.0023(13)
C11 0.082(2) 0.0491(15) 0.071(2) 0.0130(14) 0.0040(16) 0.0051(14)
C12 0.0579(15) 0.0527(14) 0.0610(18) 0.0018(12) 0.0101(13) -0.0101(13)
C13 0.0507(14) 0.0624(16) 0.0452(14) -0.0022(12) 0.0007(11) -0.0021(12)
C14 0.0412(12) 0.0486(13) 0.0470(14) 0.0024(10) 0.0020(11) 0.0019(11)
C15 0.0457(14) 0.099(2) 0.077(2) -0.0327(14) 0.0223(14) -0.0379(17)
C16 0.0325(11) 0.0570(15) 0.0620(17) -0.0094(10) 0.0105(11) -0.0123(13)
C17 0.0631(18) 0.0624(18) 0.120(3) -0.0035(15) 0.0364(19) 0.007(2)
C18 0.091(3) 0.065(2) 0.245(7) -0.025(2) 0.095(4) -0.060(4)
C19 0.088(3) 0.165(6) 0.155(5) -0.062(4) 0.062(4) -0.102(5)
C20 0.076(2) 0.184(5) 0.067(2) -0.029(3) 0.0154(19) -0.026(3)
C21 0.0535(16) 0.088(2) 0.080(2) -0.0048(15) 0.0135(15) -0.0103(19)
C22 0.0619(17) 0.0548(16) 0.112(3) -0.0076(14) 0.0124(17) -0.0017(17)
C23 0.0445(14) 0.085(2) 0.095(2) -0.0043(14) 0.0199(16) -0.0046(19)
C24 0.067(2) 0.056(2) 0.251(6) 0.0080(16) 0.009(3) 0.000(3)

loop_
_atom_type_symbol
_atom_type_description
_atom_type_scat_dispersion_real
_atom_type_scat_dispersion_imag
_atom_type_scat_source
C C 0.0033 0.0016 'International Tables Vol C Tables 4.2.6.8 and 6.1.1.4'
H H 0.0000 0.0000 'International Tables Vol C Tables 4.2.6.8 and 6.1.1.4'
N N 0.0061 0.0033 'International Tables Vol C Tables 4.2.6.8 and 6.1.1.4'
O O 0.0106 0.0060 'International Tables Vol C Tables 4.2.6.8 and 6.1.1.4'
F F 0.0171 0.0103 'International Tables Vol C Tables 4.2.6.8 and 6.1.1.4'
S S 0.1246 0.1234 'International Tables Vol C Tables 4.2.6.8 and 6.1.1.4'
Br Br -0.2901 2.4595 'International Tables Vol C Tables 4.2.6.8 and 6.1.1.4'

loop_
_geom_angle_atom_site_label_1
_geom_angle_atom_site_label_2
_geom_angle_atom_site_label_3
_geom_angle
C2 O1 C22 118.1(2)
C3 O2 C23 114.8(2)
C4 O3 C24 118.3(2)
C8 N1 C7 107.74(19)
C8 N1 C9 122.63(19)
C7 N1 C9 129.08(17)
C7 N2 N3 104.45(19)
C8 N3 N2 113.36(18)
C8 N3 C15 124.4(2)
N2 N3 C15 121.2(2)
C6 C1 C2 119.3(2)
C6 C1 H1A 120.3
C2 C1 H1A 120.3
O1 C2 C3 115.9(2)
O1 C2 C1 123.9(2)
C3 C2 C1 120.2(2)
O2 C3 C4 119.8(2)
O2 C3 C2 119.9(2)
C4 C3 C2 120.1(2)
O3 C4 C3 115.4(2)
O3 C4 C5 124.5(2)
C3 C4 C5 120.1(2)
C6 C5 C4 119.5(2)
C6 C5 H5A 120.3
C4 C5 H5A 120.3
C1 C6 C5 120.7(2)
C1 C6 C7 121.8(2)
C5 C6 C7 117.5(2)
N2 C7 N1 111.06(19)
N2 C7 C6 123.4(2)
N1 C7 C6 125.6(2)
N3 C8 N1 103.31(19)
N3 C8 S1 128.53(17)
N1 C8 S1 128.1(2)
C14 C9 C10 120.7(2)
C14 C9 N1 119.6(2)
C10 C9 N1 119.7(2)
C11 C10 C9 119.8(2)
C11 C10 H10A 120.1
C9 C10 H10A 120.1
C10 C11 C12 119.2(2)
C10 C11 H11A 120.4
C12 C11 H11A 120.4
C13 C12 C11 121.2(2)
C13 C12 Br1 119.0(2)
C11 C12 Br1 119.8(2)
C12 C13 C14 119.6(2)
C12 C13 H13A 120.2
C14 C13 H13A 120.2
C9 C14 C13 119.4(2)
C9 C14 H14A 120.3
C13 C14 H14A 120.3
N3 C15 C16 114.0(2)
N3 C15 H15A 108.8
C16 C15 H15A 108.8
N3 C15 H15B 108.8
C16 C15 H15B 108.8
H15A C15 H15B 107.7
C17 C16 C21 113.4(3)
C17 C16 C15 123.5(3)
C21 C16 C15 122.8(3)
F1 C17 C18 119.2(4)
F1 C17 C16 115.8(4)
C18 C17 C16 124.9(4)
C17 C18 C19 116.8(4)
C17 C18 H18A 121.6
C19 C18 H18A 121.6
C20 C19 C18 122.5(5)
C20 C19 H19A 118.7
C18 C19 H19A 118.7
C19 C20 C21 117.8(5)
C19 C20 H20A 121.1
C21 C20 H20A 121.1
F2 C21 C20 119.1(4)
F2 C21 C16 116.4(3)
C20 C21 C16 124.5(4)
O1 C22 H22A 109.5
O1 C22 H22B 109.5
H22A C22 H22B 109.5
O1 C22 H22C 109.5
H22A C22 H22C 109.5
H22B C22 H22C 109.5
O2 C23 H23A 109.5
O2 C23 H23B 109.5
H23A C23 H23B 109.5
O2 C23 H23C 109.5
H23A C23 H23C 109.5
H23B C23 H23C 109.5
O3 C24 H24A 109.5
O3 C24 H24B 109.5
H24A C24 H24B 109.5
O3 C24 H24C 109.5
H24A C24 H24C 109.5
H24B C24 H24C 109.5

loop_
_geom_bond_atom_site_label_1
_geom_bond_atom_site_label_2
_geom_bond_distance
Br1 C12 1.885(3)
S1 C8 1.664(2)
F1 C17 1.349(5)
F2 C21 1.344(4)
O1 C2 1.359(3)
O1 C22 1.418(3)
O2 C3 1.376(3)
O2 C23 1.411(4)
O3 C4 1.362(3)
O3 C24 1.403(4)
N1 C8 1.384(3)
N1 C7 1.386(3)
N1 C9 1.429(3)
N2 C7 1.294(3)
N2 N3 1.381(3)
N3 C8 1.342(3)
N3 C15 1.461(3)
C1 C6 1.384(3)
C1 C2 1.395(3)
C1 H1A 0.9300
C2 C3 1.386(3)
C3 C4 1.381(4)
C4 C5 1.395(3)
C5 C6 1.387(3)
C5 H5A 0.9300
C6 C7 1.475(3)
C9 C14 1.376(3)
C9 C10 1.383(3)
C10 C11 1.375(4)
C10 H10A 0.9300
C11 C12 1.379(4)
C11 H11A 0.9300
C12 C13 1.370(4)
C13 C14 1.383(3)
C13 H13A 0.9300
C14 H14A 0.9300
C15 C16 1.491(4)
C15 H15A 0.9700
C15 H15B 0.9700
C16 C17 1.363(4)
C16 C21 1.378(4)
C17 C18 1.363(7)
C18 C19 1.372(8)
C18 H18A 0.9300
C19 C20 1.319(7)
C19 H19A 0.9300
C20 C21 1.367(6)
C20 H20A 0.9300
C22 H22A 0.9600
C22 H22B 0.9600
C22 H22C 0.9600
C23 H23A 0.9600
C23 H23B 0.9600
C23 H23C 0.9600
C24 H24A 0.9600
C24 H24B 0.9600
C24 H24C 0.9600

loop_
_geom_hbond_atom_site_label_D
_geom_hbond_atom_site_label_H
_geom_hbond_atom_site_label_A
_geom_hbond_site_symmetry_A
_geom_hbond_distance_DH
_geom_hbond_distance_HA
_geom_hbond_distance_DA
_geom_hbond_angle_DHA
_geom_hbond_publ_flag
C13 H13A O1 2_555 0.93 2.54 3.284(3) 137 yes
C14 H14A O2 2_555 0.93 2.40 3.142(3) 137 yes

loop_
_geom_torsion_atom_site_label_1
_geom_torsion_atom_site_label_2
_geom_torsion_atom_site_label_3
_geom_torsion_atom_site_label_4
_geom_torsion
C7 N2 N3 C8 1.8(3)
C7 N2 N3 C15 170.8(3)
C22 O1 C2 C3 168.4(3)
C22 O1 C2 C1 -10.7(4)
C6 C1 C2 O1 178.1(3)
C6 C1 C2 C3 -0.9(4)
C23 O2 C3 C4 -89.1(3)
C23 O2 C3 C2 95.5(3)
O1 C2 C3 O2 -3.8(4)
C1 C2 C3 O2 175.3(2)
O1 C2 C3 C4 -179.2(3)
C1 C2 C3 C4 0.0(4)
C24 O3 C4 C3 177.9(4)
C24 O3 C4 C5 -2.6(6)
O2 C3 C4 O3 5.4(4)
C2 C3 C4 O3 -179.2(3)
O2 C3 C4 C5 -174.1(3)
C2 C3 C4 C5 1.3(5)
O3 C4 C5 C6 179.0(3)
C3 C4 C5 C6 -1.6(5)
C2 C1 C6 C5 0.7(4)
C2 C1 C6 C7 -177.9(2)
C4 C5 C6 C1 0.6(5)
C4 C5 C6 C7 179.2(3)
N3 N2 C7 N1 -0.1(3)
N3 N2 C7 C6 -178.9(2)
C8 N1 C7 N2 -1.6(3)
C9 N1 C7 N2 -173.1(2)
C8 N1 C7 C6 177.2(3)
C9 N1 C7 C6 5.7(4)
C1 C6 C7 N2 -153.5(3)
C5 C6 C7 N2 27.9(4)
C1 C6 C7 N1 27.9(4)
C5 C6 C7 N1 -150.7(3)
N2 N3 C8 N1 -2.7(3)
C15 N3 C8 N1 -171.3(3)
N2 N3 C8 S1 174.1(2)
C15 N3 C8 S1 5.6(4)
C7 N1 C8 N3 2.5(3)
C9 N1 C8 N3 174.7(2)
C7 N1 C8 S1 -174.3(2)
C9 N1 C8 S1 -2.1(4)
C8 N1 C9 C14 -110.9(3)
C7 N1 C9 C14 59.5(3)
C8 N1 C9 C10 67.5(3)
C7 N1 C9 C10 -122.1(3)
C14 C9 C10 C11 0.5(4)
N1 C9 C10 C11 -178.0(2)
C9 C10 C11 C12 -0.4(4)
C10 C11 C12 C13 -0.6(5)
C10 C11 C12 Br1 178.9(2)
C11 C12 C13 C14 1.5(4)
Br1 C12 C13 C14 -177.93(19)
C10 C9 C14 C13 0.5(4)
N1 C9 C14 C13 178.9(2)
C12 C13 C14 C9 -1.5(4)
C8 N3 C15 C16 -146.7(3)
N2 N3 C15 C16 45.6(4)
N3 C15 C16 C17 -106.4(3)
N3 C15 C16 C21 78.7(3)
C21 C16 C17 F1 177.9(3)
C15 C16 C17 F1 2.5(4)
C21 C16 C17 C18 -0.4(4)
C15 C16 C17 C18 -175.8(3)
F1 C17 C18 C19 -177.7(4)
C16 C17 C18 C19 0.5(6)
C17 C18 C19 C20 -0.1(7)
C18 C19 C20 C21 -0.3(7)
C19 C20 C21 F2 -178.6(3)
C19 C20 C21 C16 0.4(6)
C17 C16 C21 F2 178.9(3)
C15 C16 C21 F2 -5.7(4)
C17 C16 C21 C20 -0.1(4)
C15 C16 C21 C20 175.3(3)

loop_
_cod_related_entry_id
_cod_related_entry_database
_cod_related_entry_code
1 ChemSpider 30657330
